data_4063803
loop_
_publ_author_name
'Jiang, Chunfang'
'Blacque, Olivier'
'Fox, Thomas'
'Berke, Heinz'

_publ_section_title
;
 Heterolytic Cleavage of H2by Frustrated B/N Lewis Pairs
;
_journal_issue 8
_journal_name_full Organometallics
_journal_page_first 2117
_journal_paper_doi 10.1021/om100951a
_journal_volume 30
_journal_year 2011
_chemical_formula_moiety '2(C18 H B F15), 2(C7 H16 N), C7 H8, C6 H6'
_chemical_formula_sum 'C63 H48 B2 F30 N2'
_chemical_formula_weight 1424.65
_chemical_name_systematic
;
2,2-Dimethylpiperidinium tris(pentafluorophenyl)hydroborate benzene toluene
 solvates
;
_space_group_IT_number 14
_symmetry_cell_setting monoclinic
_symmetry_space_group_name_Hall '-P 2yn'
_symmetry_space_group_name_H-M 'P 1 21/n 1'
_atom_sites_solution_hydrogens geom
_atom_sites_solution_primary direct
_atom_sites_solution_secondary difmap
_audit_creation_method SHELXL-97
_cell_angle_alpha 90.00
_cell_angle_beta 107.804(2)
_cell_angle_gamma 90.00
_cell_formula_units_Z 2
_cell_length_a 12.3238(2)
_cell_length_b 16.6160(2)
_cell_length_c 15.7963(2)
_cell_measurement_reflns_used 17844
_cell_measurement_temperature 183(2)
_cell_measurement_theta_max 32.81
_cell_measurement_theta_min 2.70
_cell_volume 3079.73(8)
_computing_cell_refinement
;
CrysAlisPro, Oxford Diffraction Ltd.,
Version 1.171.33.55
;
_computing_data_collection
;
CrysAlisPro, Oxford Diffraction Ltd.,
Version 1.171.33.55
;
_computing_data_reduction
;
CrysAlisPro, Oxford Diffraction Ltd.,
Version 1.171.33.55
;
_computing_molecular_graphics
; ORTEP-3 for Windows, Version 2.01.
  Farrugia, L. J. (1997). J. Appl. Cryst. 30, 565.
;
_computing_publication_material
; WinGX -- An integrated system of Windows programs for the solution,
 refinment and analysis of single crystal X-ray diffraction data,
 Version 1.80.00.
 Farrugia, L. J. (1999). J. Appl. Cryst. 32, 837-838.
 SHELXL97. Program for crystal structure refinement.
 Sheldrick, G.M. (2008). Acta Cryst. A64, 112-122.
 PLATON for Windows, Version 1.12.
 Spek, A. L. (2003). J. Appl. Cryst. 36, 7-13. 
;
_computing_structure_refinement
; SHELXL97. Program for crystal structure refinement.
  Sheldrick, G.M. (2008). Acta Cryst. A64, 112-122.
;
_computing_structure_solution
; SHELXS97. Program for Crystal Structure solution.
  Sheldrick, G.M. (2008). Acta Cryst. A64, 112-122.  
;
_diffrn_ambient_temperature 183(2)
_diffrn_detector_area_resol_mean 10.4498
_diffrn_measured_fraction_theta_full 0.999
_diffrn_measured_fraction_theta_max 0.999
_diffrn_measurement_device_type
; Goniometer Xcalibur, detector: Ruby
Oxford Diffraction (2007). Oxford Diffraction Ltd.,
Xcalibur CCD system
;
_diffrn_measurement_method 'omega scans'
_diffrn_radiation_monochromator graphite
_diffrn_radiation_source 'Enhance (Mo) X-ray Source'
_diffrn_radiation_type MoK\a
_diffrn_radiation_wavelength 0.71073
_diffrn_reflns_av_R_equivalents 0.0281
_diffrn_reflns_av_sigmaI/netI 0.0189
_diffrn_reflns_limit_h_max 15
_diffrn_reflns_limit_h_min -15
_diffrn_reflns_limit_k_max 20
_diffrn_reflns_limit_k_min -20
_diffrn_reflns_limit_l_max 19
_diffrn_reflns_limit_l_min -19
_diffrn_reflns_number 41687
_diffrn_reflns_theta_full 26.37
_diffrn_reflns_theta_max 26.37
_diffrn_reflns_theta_min 2.71
_diffrn_standards_number 0
_exptl_absorpt_coefficient_mu 0.153
_exptl_absorpt_correction_T_max 1.000
_exptl_absorpt_correction_T_min 0.852
_exptl_absorpt_correction_type multi-scan
_exptl_absorpt_process_details
;
CrysAlisPro, Oxford Diffraction Ltd.,
Version 1.171.33.55 (release 05-01-2010 CrysAlis171 .NET)
(compiled Jan  5 2010,16:28:46)
Empirical absorption correction using spherical harmonics,
 implemented in SCALE3 ABSPACK scaling algorithm.
;
_exptl_crystal_colour colourless
_exptl_crystal_density_diffrn 1.536
_exptl_crystal_density_method 'not measured'
_exptl_crystal_description block
_exptl_crystal_F_000 1440
_exptl_crystal_size_max 0.40
_exptl_crystal_size_mid 0.29
_exptl_crystal_size_min 0.21
_refine_diff_density_max 0.772
_refine_diff_density_min -0.459
_refine_diff_density_rms 0.053
_refine_ls_extinction_method none
_refine_ls_goodness_of_fit_ref 1.044
_refine_ls_hydrogen_treatment mixed
_refine_ls_matrix_type full
_refine_ls_number_parameters 443
_refine_ls_number_reflns 6301
_refine_ls_number_restraints 1
_refine_ls_restrained_S_all 1.054
_refine_ls_R_factor_all 0.0859
_refine_ls_R_factor_gt 0.0632
_refine_ls_shift/su_max 0.000
_refine_ls_shift/su_mean 0.000
_refine_ls_structure_factor_coef Fsqd
_refine_ls_weighting_details 'w=1/[\s^2^(Fo^2^)+(0.0966P)^2^+1.7703P] where P=(Fo^2^+2Fc^2^)/3'
_refine_ls_weighting_scheme calc
_refine_ls_wR_factor_gt 0.1755
_refine_ls_wR_factor_ref 0.1882
_reflns_number_gt 4570
_reflns_number_total 6301
_reflns_threshold_expression >2sigma(I)
_cod_data_source_file om100951a_si_003.cif
_cod_data_source_block 1b
_cod_original_sg_symbol_H-M 'P 21/n'
_cod_database_code 4063803

loop_
_symmetry_equiv_pos_as_xyz
'x, y, z'
'-x+1/2, y+1/2, -z+1/2'
'-x, -y, -z'
'x-1/2, -y-1/2, z-1/2'

loop_
_atom_site_label
_atom_site_type_symbol
_atom_site_fract_x
_atom_site_fract_y
_atom_site_fract_z
_atom_site_U_iso_or_equiv
_atom_site_adp_type
_atom_site_occupancy
_atom_site_symmetry_multiplicity
_atom_site_calc_flag
_atom_site_refinement_flags
_atom_site_disorder_assembly
_atom_site_disorder_group
C1 C 0.68601(19) 0.19224(16) 0.96632(15) 0.0389(5) Uani 1 1 d . . .
C2 C 0.7073(2) 0.12489(17) 0.92277(16) 0.0431(6) Uani 1 1 d . . .
C3 C 0.6877(2) 0.04672(17) 0.94419(19) 0.0490(6) Uani 1 1 d . . .
C4 C 0.6430(2) 0.03314(17) 1.01226(19) 0.0481(6) Uani 1 1 d . . .
C5 C 0.6160(2) 0.09742(17) 1.05593(17) 0.0461(6) Uani 1 1 d . . .
C6 C 0.6373(2) 0.17417(16) 1.03276(16) 0.0425(6) Uani 1 1 d . . .
C7 C 0.6219(2) 0.32330(15) 0.85739(15) 0.0379(5) Uani 1 1 d . . .
C8 C 0.5074(2) 0.30367(16) 0.82742(16) 0.0415(6) Uani 1 1 d . . .
C9 C 0.4302(2) 0.33934(17) 0.75486(17) 0.0446(6) Uani 1 1 d . . .
C10 C 0.4651(2) 0.39874(18) 0.70954(17) 0.0468(6) Uani 1 1 d . . .
C11 C 0.5775(2) 0.42189(17) 0.73745(18) 0.0488(6) Uani 1 1 d . . .
C12 C 0.6516(2) 0.38369(17) 0.80906(17) 0.0453(6) Uani 1 1 d . . .
C13 C 0.7536(2) 0.34078(17) 1.02914(16) 0.0466(6) Uani 1 1 d . . .
C14 C 0.6821(3) 0.3950(2) 1.0514(2) 0.0660(9) Uani 1 1 d . . .
C15 C 0.7135(4) 0.4405(2) 1.1284(3) 0.0858(12) Uani 1 1 d . . .
C16 C 0.8211(5) 0.4319(3) 1.1867(2) 0.0881(13) Uani 1 1 d . . .
C17 C 0.8959(3) 0.3789(2) 1.1685(2) 0.0760(11) Uani 1 1 d . . .
C18 C 0.8606(3) 0.33477(19) 1.09134(18) 0.0554(7) Uani 1 1 d . . .
C19 C 1.0211(3) 0.1670(2) 0.8942(2) 0.0611(8) Uani 1 1 d . . .
H19 H 0.9473 0.1608 0.8483 0.073 Uiso 1 1 calc R . .
C20 C 1.1144(3) 0.1529(2) 0.8527(3) 0.0766(10) Uani 1 1 d . . .
H20A H 1.1876 0.1553 0.8986 0.092 Uiso 1 1 calc R . .
H20B H 1.1060 0.0995 0.8268 0.092 Uiso 1 1 calc R . .
C21 C 1.1125(4) 0.2137(3) 0.7822(3) 0.0893(12) Uani 1 1 d . . .
H21A H 1.0426 0.2076 0.7333 0.107 Uiso 1 1 calc R . .
H21B H 1.1760 0.2039 0.7595 0.107 Uiso 1 1 calc R . .
C22 C 1.1197(3) 0.2980(2) 0.8176(2) 0.0751(10) Uani 1 1 d . . .
H22A H 1.1138 0.3357 0.7696 0.090 Uiso 1 1 calc R . .
H22B H 1.1932 0.3058 0.8620 0.090 Uiso 1 1 calc R . .
C23 C 1.0254(3) 0.3150(2) 0.8589(2) 0.0692(9) Uani 1 1 d . . .
H23 H 0.9522 0.3089 0.8124 0.083 Uiso 1 1 calc R . .
C24 C 1.0238(3) 0.1130(2) 0.9698(2) 0.0717(9) Uani 1 1 d . . .
H24A H 1.0968 0.1170 1.0144 0.108 Uiso 1 1 calc R . .
H24B H 1.0112 0.0585 0.9490 0.108 Uiso 1 1 calc R . .
H24C H 0.9653 0.1287 0.9950 0.108 Uiso 1 1 calc R . .
C25 C 1.0291(3) 0.3974(2) 0.8977(3) 0.0819(11) Uani 1 1 d . . .
H25A H 0.9755 0.4006 0.9307 0.123 Uiso 1 1 calc R . .
H25B H 1.0098 0.4365 0.8507 0.123 Uiso 1 1 calc R . .
H25C H 1.1044 0.4080 0.9366 0.123 Uiso 1 1 calc R . .
C26 C 0.8100(2) 0.13428(16) 0.58782(16) 0.0862(12) Uani 1 1 d GD . .
H26 H 0.8238 0.0827 0.5706 0.103 Uiso 0.50 1 calc PR A 1
C32 C 0.8366(9) 0.0532(4) 0.5580(7) 0.100(3) Uani 0.50 1 d PD B 2
H32A H 0.9012 0.0308 0.6022 0.150 Uiso 0.50 1 calc PR B 2
H32B H 0.8535 0.0585 0.5028 0.150 Uiso 0.50 1 calc PR B 2
H32C H 0.7720 0.0184 0.5498 0.150 Uiso 0.50 1 calc PR B 2
C27 C 0.7450(2) 0.14487(13) 0.64497(16) 0.0752(10) Uani 1 1 d G B .
H27 H 0.7152 0.1004 0.6660 0.090 Uiso 1 1 calc R . .
C28 C 0.7244(2) 0.22191(15) 0.67076(15) 0.0732(9) Uani 1 1 d G B .
H28 H 0.6809 0.2290 0.7090 0.088 Uiso 1 1 calc R . .
C29 C 0.7689(2) 0.28837(13) 0.63941(18) 0.0832(11) Uani 1 1 d G B .
H29 H 0.7552 0.3399 0.6567 0.100 Uiso 1 1 calc R . .
C30 C 0.8340(2) 0.27778(17) 0.58226(18) 0.0948(13) Uani 1 1 d G B .
H30 H 0.8638 0.3223 0.5613 0.114 Uiso 1 1 calc R . .
C31 C 0.8546(2) 0.2007(2) 0.55646(15) 0.0933(14) Uani 1 1 d G B .
H31 H 0.8981 0.1937 0.5182 0.112 Uiso 1 1 calc R . .
F1 F 0.75137(14) 0.13347(11) 0.85446(10) 0.0575(4) Uani 1 1 d . . .
F2 F 0.71180(17) -0.01603(11) 0.89912(14) 0.0718(5) Uani 1 1 d . . .
F3 F 0.62533(15) -0.04240(10) 1.03566(13) 0.0656(5) Uani 1 1 d . . .
F4 F 0.56755(16) 0.08562(11) 1.12066(11) 0.0644(5) Uani 1 1 d . . .
F5 F 0.60739(15) 0.23409(10) 1.07895(10) 0.0557(4) Uani 1 1 d . . .
F6 F 0.46444(13) 0.24736(11) 0.86995(12) 0.0637(5) Uani 1 1 d . . .
F7 F 0.32012(13) 0.31668(12) 0.72854(12) 0.0685(5) Uani 1 1 d . . .
F8 F 0.39140(14) 0.43455(11) 0.63900(11) 0.0650(5) Uani 1 1 d . . .
F9 F 0.61288(15) 0.48102(13) 0.69389(14) 0.0799(6) Uani 1 1 d . . .
F10 F 0.76130(13) 0.41003(12) 0.83278(13) 0.0690(5) Uani 1 1 d . . .
F11 F 0.5741(2) 0.40422(15) 0.99859(14) 0.0950(8) Uani 1 1 d . . .
F12 F 0.6389(3) 0.49116(19) 1.1467(2) 0.1398(12) Uani 1 1 d . . .
F13 F 0.8521(3) 0.47575(18) 1.26192(16) 0.1427(13) Uani 1 1 d . . .
F14 F 1.0019(2) 0.36964(18) 1.22556(14) 0.1129(9) Uani 1 1 d . . .
F15 F 0.93747(15) 0.28145(13) 1.07835(12) 0.0725(5) Uani 1 1 d . . .
B1 B 0.7186(2) 0.28272(18) 0.94173(18) 0.0391(6) Uani 1 1 d . . .
H1 H 0.798(2) 0.2768(15) 0.9202(17) 0.038(6) Uiso 1 1 d . . .
N1 N 1.0311(2) 0.25318(17) 0.92874(18) 0.0584(6) Uani 1 1 d . . .
H2 H 0.962(3) 0.262(2) 0.950(2) 0.070 Uiso 1 1 d . . .
H3 H 1.111(3) 0.262(2) 0.978(2) 0.070 Uiso 1 1 d . . .

loop_
_atom_site_aniso_label
_atom_site_aniso_U_11
_atom_site_aniso_U_22
_atom_site_aniso_U_33
_atom_site_aniso_U_23
_atom_site_aniso_U_13
_atom_site_aniso_U_12
C1 0.0313(11) 0.0516(15) 0.0302(11) 0.0011(11) 0.0038(9) 0.0059(10)
C2 0.0358(12) 0.0559(16) 0.0372(13) -0.0047(11) 0.0106(10) -0.0018(11)
C3 0.0408(14) 0.0518(16) 0.0537(16) -0.0113(13) 0.0132(12) 0.0015(12)
C4 0.0397(13) 0.0467(15) 0.0518(15) 0.0060(12) 0.0051(12) 0.0007(11)
C5 0.0418(14) 0.0587(17) 0.0371(13) 0.0085(12) 0.0109(11) 0.0056(12)
C6 0.0385(13) 0.0536(16) 0.0339(12) 0.0027(11) 0.0087(10) 0.0075(11)
C7 0.0370(12) 0.0456(14) 0.0316(11) -0.0041(10) 0.0115(10) 0.0026(10)
C8 0.0411(13) 0.0497(15) 0.0362(12) 0.0036(11) 0.0156(10) -0.0013(11)
C9 0.0326(12) 0.0588(16) 0.0409(13) -0.0005(12) 0.0091(10) -0.0018(11)
C10 0.0407(14) 0.0595(17) 0.0373(13) 0.0059(12) 0.0073(11) 0.0078(12)
C11 0.0482(15) 0.0523(16) 0.0466(14) 0.0123(12) 0.0155(12) -0.0013(12)
C12 0.0342(13) 0.0556(16) 0.0447(14) 0.0035(12) 0.0100(11) -0.0036(11)
C13 0.0546(15) 0.0517(16) 0.0335(13) -0.0019(11) 0.0135(11) -0.0088(12)
C14 0.082(2) 0.069(2) 0.0450(16) -0.0133(15) 0.0178(16) 0.0028(17)
C15 0.132(4) 0.071(2) 0.062(2) -0.0210(18) 0.039(2) 0.006(2)
C16 0.141(4) 0.076(3) 0.0447(19) -0.0246(18) 0.025(2) -0.037(3)
C17 0.087(3) 0.089(3) 0.0402(16) -0.0063(17) 0.0019(16) -0.039(2)
C18 0.0648(18) 0.0613(18) 0.0380(14) 0.0014(13) 0.0123(13) -0.0181(15)
C19 0.0533(17) 0.065(2) 0.0650(19) 0.0035(15) 0.0184(14) -0.0113(14)
C20 0.074(2) 0.075(2) 0.089(3) -0.004(2) 0.035(2) -0.0048(18)
C21 0.089(3) 0.125(4) 0.067(2) -0.003(2) 0.043(2) -0.016(2)
C22 0.076(2) 0.090(3) 0.069(2) 0.0153(19) 0.0360(18) -0.0181(19)
C23 0.0619(19) 0.078(2) 0.068(2) 0.0176(18) 0.0206(16) -0.0083(17)
C24 0.078(2) 0.066(2) 0.0614(19) -0.0009(16) 0.0067(17) -0.0168(17)
C25 0.062(2) 0.070(2) 0.107(3) 0.020(2) 0.018(2) -0.0003(17)
C26 0.070(2) 0.111(3) 0.067(2) -0.016(2) 0.0054(19) 0.006(2)
C32 0.116(7) 0.078(6) 0.113(7) -0.004(5) 0.045(6) 0.005(5)
C27 0.079(2) 0.088(3) 0.061(2) 0.0036(19) 0.0263(18) -0.0119(19)
C28 0.074(2) 0.086(3) 0.0556(19) 0.0072(18) 0.0141(16) 0.0008(19)
C29 0.068(2) 0.096(3) 0.070(2) 0.022(2) -0.0030(18) -0.004(2)
C30 0.069(2) 0.115(4) 0.087(3) 0.032(3) 0.005(2) -0.003(2)
C31 0.0507(19) 0.166(5) 0.062(2) 0.019(3) 0.0163(16) -0.010(2)
F1 0.0608(10) 0.0703(11) 0.0500(9) -0.0158(8) 0.0298(8) -0.0098(8)
F2 0.0800(12) 0.0549(11) 0.0910(14) -0.0229(10) 0.0416(11) -0.0056(9)
F3 0.0670(11) 0.0522(10) 0.0763(12) 0.0079(9) 0.0197(9) -0.0020(8)
F4 0.0811(12) 0.0703(12) 0.0501(9) 0.0164(8) 0.0323(9) 0.0047(9)
F5 0.0693(10) 0.0574(10) 0.0505(9) 0.0003(7) 0.0333(8) 0.0105(8)
F6 0.0421(9) 0.0839(12) 0.0617(10) 0.0288(9) 0.0109(7) -0.0077(8)
F7 0.0357(8) 0.0944(14) 0.0657(11) 0.0220(10) 0.0013(7) -0.0094(8)
F8 0.0509(9) 0.0802(12) 0.0539(10) 0.0248(9) 0.0011(7) 0.0057(8)
F9 0.0591(11) 0.0916(15) 0.0832(13) 0.0464(11) 0.0133(10) -0.0090(10)
F10 0.0390(9) 0.0828(13) 0.0770(12) 0.0263(10) 0.0057(8) -0.0126(8)
F11 0.0888(15) 0.1211(19) 0.0718(13) -0.0285(13) 0.0195(12) 0.0421(13)
F12 0.197(3) 0.127(2) 0.103(2) -0.0526(17) 0.056(2) 0.036(2)
F13 0.227(4) 0.124(2) 0.0662(15) -0.0545(15) 0.0284(19) -0.054(2)
F14 0.1024(18) 0.156(2) 0.0543(12) -0.0132(13) -0.0143(11) -0.0474(16)
F15 0.0498(10) 0.1054(15) 0.0515(10) 0.0019(10) -0.0004(8) 0.0018(10)
B1 0.0352(13) 0.0506(17) 0.0322(13) -0.0016(12) 0.0112(11) 0.0020(12)
N1 0.0511(15) 0.0695(17) 0.0566(15) 0.0080(13) 0.0194(12) -0.0030(12)

loop_
_atom_type_symbol
_atom_type_description
_atom_type_scat_dispersion_real
_atom_type_scat_dispersion_imag
_atom_type_scat_source
C C 0.0033 0.0016 'International Tables Vol C Tables 4.2.6.8 and 6.1.1.4'
H H 0.0000 0.0000 'International Tables Vol C Tables 4.2.6.8 and 6.1.1.4'
B B 0.0013 0.0007 'International Tables Vol C Tables 4.2.6.8 and 6.1.1.4'
N N 0.0061 0.0033 'International Tables Vol C Tables 4.2.6.8 and 6.1.1.4'
F F 0.0171 0.0103 'International Tables Vol C Tables 4.2.6.8 and 6.1.1.4'

loop_
_geom_angle_atom_site_label_1
_geom_angle_atom_site_label_2
_geom_angle_atom_site_label_3
_geom_angle
C2 C1 C6 113.1(2)
C2 C1 B1 122.0(2)
C6 C1 B1 124.9(2)
F1 C2 C1 119.7(2)
F1 C2 C3 115.9(2)
C1 C2 C3 124.5(2)
F2 C3 C4 119.7(3)
F2 C3 C2 121.0(2)
C4 C3 C2 119.3(2)
F3 C4 C5 120.4(3)
F3 C4 C3 120.5(3)
C5 C4 C3 119.1(3)
F4 C5 C4 120.1(2)
F4 C5 C6 120.1(2)
C4 C5 C6 119.7(2)
F5 C6 C5 115.8(2)
F5 C6 C1 120.0(2)
C5 C6 C1 124.2(2)
C12 C7 C8 113.5(2)
C12 C7 B1 120.0(2)
C8 C7 B1 126.5(2)
F6 C8 C9 115.8(2)
F6 C8 C7 120.5(2)
C9 C8 C7 123.8(2)
F7 C9 C10 119.4(2)
F7 C9 C8 120.7(2)
C10 C9 C8 119.9(2)
F8 C10 C9 121.0(2)
F8 C10 C11 120.2(2)
C9 C10 C11 118.9(2)
F9 C11 C12 121.4(2)
F9 C11 C10 119.5(2)
C12 C11 C10 119.1(2)
F10 C12 C11 115.7(2)
F10 C12 C7 119.5(2)
C11 C12 C7 124.8(2)
C14 C13 C18 114.2(3)
C14 C13 B1 125.3(3)
C18 C13 B1 120.4(3)
F11 C14 C13 120.2(3)
F11 C14 C15 116.2(3)
C13 C14 C15 123.5(4)
F12 C15 C16 120.5(4)
F12 C15 C14 120.4(4)
C16 C15 C14 119.1(4)
F13 C16 C17 120.4(5)
F13 C16 C15 119.5(5)
C17 C16 C15 120.2(3)
F14 C17 C16 120.7(3)
F14 C17 C18 120.8(4)
C16 C17 C18 118.6(4)
F15 C18 C17 115.8(3)
F15 C18 C13 119.8(2)
C17 C18 C13 124.4(3)
C24 C19 C20 115.0(3)
C24 C19 N1 107.5(3)
C20 C19 N1 108.3(3)
C24 C19 H19 108.6
C20 C19 H19 108.6
N1 C19 H19 108.6
C21 C20 C19 112.2(3)
C21 C20 H20A 109.2
C19 C20 H20A 109.2
C21 C20 H20B 109.2
C19 C20 H20B 109.2
H20A C20 H20B 107.9
C20 C21 C22 111.5(3)
C20 C21 H21A 109.3
C22 C21 H21A 109.3
C20 C21 H21B 109.3
C22 C21 H21B 109.3
H21A C21 H21B 108.0
C21 C22 C23 111.5(3)
C21 C22 H22A 109.3
C23 C22 H22A 109.3
C21 C22 H22B 109.3
C23 C22 H22B 109.3
H22A C22 H22B 108.0
N1 C23 C25 109.8(3)
N1 C23 C22 108.7(3)
C25 C23 C22 114.5(3)
N1 C23 H23 107.9
C25 C23 H23 107.9
C22 C23 H23 107.9
C19 C24 H24A 109.5
C19 C24 H24B 109.5
H24A C24 H24B 109.5
C19 C24 H24C 109.5
H24A C24 H24C 109.5
H24B C24 H24C 109.5
C23 C25 H25A 109.5
C23 C25 H25B 109.5
H25A C25 H25B 109.5
C23 C25 H25C 109.5
H25A C25 H25C 109.5
H25B C25 H25C 109.5
C27 C26 C31 120.0
C27 C26 C32 122.9(4)
C31 C26 C32 117.1(4)
C27 C26 H26 120.0
C31 C26 H26 120.0
C26 C32 H32A 109.5
C26 C32 H32B 109.5
H32A C32 H32B 109.5
C26 C32 H32C 109.5
H32A C32 H32C 109.5
H32B C32 H32C 109.5
C26 C27 C28 120.0
C26 C27 H27 120.0
C28 C27 H27 120.0
C27 C28 C29 120.0
C27 C28 H28 120.0
C29 C28 H28 120.0
C28 C29 C30 120.0
C28 C29 H29 120.0
C30 C29 H29 120.0
C31 C30 C29 120.0
C31 C30 H30 120.0
C29 C30 H30 120.0
C30 C31 C26 120.0
C30 C31 H31 120.0
C26 C31 H31 120.0
C13 B1 C1 111.3(2)
C13 B1 C7 112.6(2)
C1 B1 C7 113.7(2)
C13 B1 H1 106.0(13)
C1 B1 H1 106.8(12)
C7 B1 H1 105.8(13)
C23 N1 C19 113.7(3)
C23 N1 H2 106.7(19)
C19 N1 H2 105.5(19)
C23 N1 H3 105.3(18)
C19 N1 H3 110.6(18)
H2 N1 H3 115(3)

loop_
_geom_bond_atom_site_label_1
_geom_bond_atom_site_label_2
_geom_bond_distance
C1 C2 1.380(4)
C1 C6 1.392(3)
C1 B1 1.634(4)
C2 F1 1.356(3)
C2 C3 1.382(4)
C3 F2 1.346(3)
C3 C4 1.369(4)
C4 F3 1.345(3)
C4 C5 1.366(4)
C5 F4 1.347(3)
C5 C6 1.374(4)
C6 F5 1.350(3)
C7 C12 1.377(4)
C7 C8 1.383(3)
C7 B1 1.637(4)
C8 F6 1.351(3)
C8 C9 1.380(4)
C9 F7 1.345(3)
C9 C10 1.364(4)
C10 F8 1.342(3)
C10 C11 1.374(4)
C11 F9 1.346(3)
C11 C12 1.373(4)
C12 F10 1.360(3)
C13 C14 1.380(4)
C13 C18 1.385(4)
C13 B1 1.631(4)
C14 F11 1.347(4)
C14 C15 1.382(5)
C15 F12 1.342(5)
C15 C16 1.371(7)
C16 F13 1.347(4)
C16 C17 1.367(6)
C17 F14 1.349(4)
C17 C18 1.374(5)
C18 F15 1.358(4)
C19 C24 1.486(5)
C19 C20 1.507(5)
C19 N1 1.523(4)
C19 H19 0.9800
C20 C21 1.498(6)
C20 H20A 0.9700
C20 H20B 0.9700
C21 C22 1.500(6)
C21 H21A 0.9700
C21 H21B 0.9700
C22 C23 1.523(5)
C22 H22A 0.9700
C22 H22B 0.9700
C23 N1 1.493(4)
C23 C25 1.495(5)
C23 H23 0.9800
C24 H24A 0.9600
C24 H24B 0.9600
C24 H24C 0.9600
C25 H25A 0.9600
C25 H25B 0.9600
C25 H25C 0.9600
C26 C27 1.3900
C26 C31 1.3900
C26 C32 1.496(4)
C26 H26 0.9300
C32 H32A 0.9600
C32 H32B 0.9600
C32 H32C 0.9600
C27 C28 1.3900
C27 H27 0.9300
C28 C29 1.3900
C28 H28 0.9300
C29 C30 1.3900
C29 H29 0.9300
C30 C31 1.3900
C30 H30 0.9300
C31 H31 0.9300
B1 H1 1.14(3)
N1 H2 1.01(4)
N1 H3 1.06(4)

loop_
_geom_hbond_atom_site_label_D
_geom_hbond_atom_site_label_H
_geom_hbond_atom_site_label_A
_geom_hbond_distance_DH
_geom_hbond_distance_HA
_geom_hbond_distance_DA
_geom_hbond_angle_DHA
N1 H2 H1 1.01(4) 1.95(4) 2.86(3) 149(3)
N1 H2 F15 1.01(4) 2.17(4) 2.967(3) 134(3)
